data_2221099
loop_
_publ_author_name
'Jian, Fang-Fang'
'Zhang, Jun-Li'

_publ_section_title
;
 <i>tert</i>-Butylaminium phosphite
;
_journal_coeditor_code HK2620
_journal_issue 3
_journal_name_full 'Acta Crystallographica Section E'
_journal_page_first o639
_journal_paper_doi 10.1107/S1600536809006266
_journal_volume 65
_journal_year 2009
_chemical_formula_iupac 'C4 H12 N +, H2 P O3 -'
_chemical_formula_moiety 'C4 H12 N +, H2 O3 P -'
_chemical_formula_sum 'C4 H14 N O3 P'
_chemical_formula_weight 155.13
_chemical_melting_point 504.8
_chemical_name_systematic
;
<i>tert</i>-Butylaminium phosphite
;
_space_group_IT_number 14
_symmetry_cell_setting monoclinic
_symmetry_space_group_name_Hall '-P 2ybc'
_symmetry_space_group_name_H-M 'P 1 21/c 1'
_atom_sites_solution_hydrogens geom
_atom_sites_solution_primary direct
_atom_sites_solution_secondary difmap
_audit_creation_method SHELXL-97
_cell_angle_alpha 90.00
_cell_angle_beta 111.10(3)
_cell_angle_gamma 90.00
_cell_formula_units_Z 4
_cell_length_a 7.621(2)
_cell_length_b 6.561(2)
_cell_length_c 17.545(5)
_cell_measurement_reflns_used 25
_cell_measurement_temperature 295(2)
_cell_measurement_theta_max 14
_cell_measurement_theta_min 4
_cell_volume 818.5(4)
_computing_cell_refinement 'CAD-4 Software (Enraf--Nonius, 1989)'
_computing_data_collection 'CAD-4 Software (Enraf--Nonius, 1989)'
_computing_data_reduction 'NRCVAX (Gabe <i>et al.</i>,  1989)'
_computing_molecular_graphics 'SHELXTL/PC (Sheldrick, 2008)'
_computing_publication_material 'WinGX (Farrugia, 1999)'
_computing_structure_refinement 'SHELXL97 (Sheldrick, 2008)'
_computing_structure_solution 'SHELXS97 (Sheldrick, 2008)'
_diffrn_ambient_temperature 295(2)
_diffrn_measured_fraction_theta_full 1.000
_diffrn_measured_fraction_theta_max 1.000
_diffrn_measurement_device_type 'Enraf--Nonius CAD-4'
_diffrn_measurement_method \w
_diffrn_radiation_monochromator graphite
_diffrn_radiation_source 'fine-focus sealed tube'
_diffrn_radiation_type MoK\a
_diffrn_radiation_wavelength 0.71073
_diffrn_reflns_av_R_equivalents 0.0226
_diffrn_reflns_av_sigmaI/netI 0.0260
_diffrn_reflns_limit_h_max 7
_diffrn_reflns_limit_h_min -9
_diffrn_reflns_limit_k_max 7
_diffrn_reflns_limit_k_min -7
_diffrn_reflns_limit_l_max 19
_diffrn_reflns_limit_l_min -21
_diffrn_reflns_number 4275
_diffrn_reflns_theta_full 25.50
_diffrn_reflns_theta_max 25.50
_diffrn_reflns_theta_min 2.49
_diffrn_standards_decay_% 0
_diffrn_standards_interval_count 100
_diffrn_standards_number 3
_exptl_absorpt_coefficient_mu 0.284
_exptl_absorpt_correction_type none
_exptl_crystal_colour colorless
_exptl_crystal_density_diffrn 1.259
_exptl_crystal_density_method 'not measured'
_exptl_crystal_description block
_exptl_crystal_F_000 336
_exptl_crystal_size_max 0.2
_exptl_crystal_size_mid 0.15
_exptl_crystal_size_min 0.11
_refine_diff_density_max 0.192
_refine_diff_density_min -0.242
_refine_ls_extinction_coef 0.040(4)
_refine_ls_extinction_expression Fc^*^=kFc[1+0.001xFc^2^\l^3^/sin(2\q)]^-1/4^
_refine_ls_extinction_method 'SHELXL97 (Sheldrick, 2008)'
_refine_ls_goodness_of_fit_ref 1.061
_refine_ls_hydrogen_treatment mixed
_refine_ls_matrix_type full
_refine_ls_number_parameters 103
_refine_ls_number_reflns 1524
_refine_ls_number_restraints 0
_refine_ls_restrained_S_all 1.063
_refine_ls_R_factor_all 0.0342
_refine_ls_R_factor_gt 0.0297
_refine_ls_shift/su_max 0.000
_refine_ls_shift/su_mean 0.000
_refine_ls_structure_factor_coef Fsqd
_refine_ls_weighting_details 'calc w=1/[\s^2^(Fo^2^)+(0.0424P)^2^+0.222P] where P=(Fo^2^+2Fc^2^)/3'
_refine_ls_weighting_scheme calc
_refine_ls_wR_factor_gt 0.0808
_refine_ls_wR_factor_ref 0.0841
_reflns_number_gt 1332
_reflns_number_total 1524
_reflns_threshold_expression I>2\s(I)
_cod_data_source_file hk2620.cif
_cod_data_source_block I
_cod_original_sg_symbol_H-M 'P 21/c'
_cod_database_code 2221099

loop_
_symmetry_equiv_pos_as_xyz
'x, y, z'
'-x, y+1/2, -z+1/2'
'-x, -y, -z'
'x, -y-1/2, z-1/2'

loop_
_atom_site_type_symbol
_atom_site_label
_atom_site_fract_x
_atom_site_fract_y
_atom_site_fract_z
_atom_site_U_iso_or_equiv
_atom_site_adp_type
_atom_site_calc_flag
_atom_site_refinement_flags
_atom_site_occupancy
_atom_site_disorder_assembly
_atom_site_disorder_group
P P1 0.45578(6) 0.77903(6) 0.40886(2) 0.03180(18) Uani d . 1 . .
H H1P 0.308(3) 0.691(3) 0.4103(11) 0.046(5) Uiso d . 1 . .
O O1 0.51036(19) 0.66932(19) 0.34600(7) 0.0445(4) Uani d . 1 . .
O O2 0.6124(2) 0.7419(2) 0.49496(8) 0.0496(4) Uani d D 1 . .
H H1O 0.606(3) 0.829(3) 0.5280(11) 0.063(7) Uiso d D 1 . .
O O3 0.41488(17) 1.00287(17) 0.39392(7) 0.0386(3) Uani d . 1 . .
N N1 0.6062(2) 0.2679(2) 0.32177(9) 0.0334(3) Uani d . 1 . .
H H1N 0.574(3) 0.389(3) 0.3327(12) 0.048(6) Uiso d . 1 . .
H H2N 0.544(3) 0.174(3) 0.3436(11) 0.041(5) Uiso d . 1 . .
H H3N 0.563(3) 0.246(3) 0.2674(14) 0.052(6) Uiso d . 1 . .
C C1 0.9076(3) 0.4138(4) 0.32887(14) 0.0620(6) Uani d . 1 . .
H H1A 1.0419 0.4067 0.3547 0.093 Uiso d R 1 . .
H H1B 0.8640 0.5427 0.3410 0.093 Uiso d R 1 . .
H H1C 0.8732 0.4002 0.2708 0.093 Uiso d R 1 . .
C C2 0.8688(3) 0.2586(3) 0.45276(11) 0.0497(5) Uani d . 1 . .
H H2A 1.0015 0.2371 0.4796 0.074 Uiso d R 1 . .
H H2B 0.8010 0.1568 0.4702 0.074 Uiso d R 1 . .
H H2C 0.8361 0.3914 0.4665 0.074 Uiso d R 1 . .
C C3 0.8674(3) 0.0346(3) 0.33646(13) 0.0538(5) Uani d . 1 . .
H H3A 1.0000 0.0113 0.3628 0.081 Uiso calc R 1 . .
H H3B 0.7991 -0.0684 0.3531 0.081 Uiso calc R 1 . .
H H3C 0.8344 0.0292 0.2783 0.081 Uiso calc R 1 . .
C C4 0.8178(2) 0.2434(2) 0.36060(11) 0.0372(4) Uani d . 1 . .

loop_
_atom_site_aniso_label
_atom_site_aniso_U_11
_atom_site_aniso_U_22
_atom_site_aniso_U_33
_atom_site_aniso_U_12
_atom_site_aniso_U_13
_atom_site_aniso_U_23
P1 0.0408(3) 0.0290(3) 0.0292(3) -0.00216(17) 0.0170(2) -0.00246(16)
O1 0.0689(9) 0.0358(7) 0.0335(7) 0.0069(6) 0.0242(6) -0.0032(5)
O2 0.0685(9) 0.0427(8) 0.0329(7) 0.0185(6) 0.0124(7) -0.0020(5)
O3 0.0508(7) 0.0330(7) 0.0332(6) 0.0054(5) 0.0168(5) 0.0001(5)
N1 0.0418(8) 0.0286(8) 0.0317(8) 0.0013(6) 0.0157(7) -0.0006(6)
C1 0.0575(13) 0.0658(14) 0.0668(14) -0.0160(11) 0.0272(11) 0.0103(11)
C2 0.0500(11) 0.0570(12) 0.0375(10) -0.0032(9) 0.0103(9) -0.0018(8)
C3 0.0512(11) 0.0512(12) 0.0612(12) 0.0124(9) 0.0229(10) -0.0050(9)
C4 0.0369(9) 0.0376(9) 0.0385(9) -0.0009(7) 0.0153(8) -0.0001(7)

loop_
_atom_type_symbol
_atom_type_description
_atom_type_scat_dispersion_real
_atom_type_scat_dispersion_imag
_atom_type_scat_source
C C 0.0033 0.0016 'International Tables Vol C Tables 4.2.6.8 and 6.1.1.4'
H H 0.0000 0.0000 'International Tables Vol C Tables 4.2.6.8 and 6.1.1.4'
N N 0.0061 0.0033 'International Tables Vol C Tables 4.2.6.8 and 6.1.1.4'
O O 0.0106 0.0060 'International Tables Vol C Tables 4.2.6.8 and 6.1.1.4'
P P 0.1023 0.0942 'International Tables Vol C Tables 4.2.6.8 and 6.1.1.4'

loop_
_geom_angle_atom_site_label_1
_geom_angle_atom_site_label_2
_geom_angle_atom_site_label_3
_geom_angle_site_symmetry_1
_geom_angle_site_symmetry_3
_geom_angle
_geom_angle_publ_flag
O1 P1 O2 . . 108.54(8) yes
O1 P1 O3 . . 115.87(7) yes
O1 P1 H1P . . 106.1(8) ?
O2 P1 H1P . . 106.3(8) ?
O3 P1 O2 . . 110.90(7) yes
O3 P1 H1P . . 108.5(8) ?
P1 O2 H1O . . 110.5(16) ?
C4 N1 H1N . . 109.6(13) ?
C4 N1 H2N . . 111.0(11) ?
C4 N1 H3N . . 112.5(14) ?
H2N N1 H1N . . 106.5(16) ?
H3N N1 H1N . . 110.8(17) ?
H3N N1 H2N . . 106.2(16) ?
C4 C1 H1A . . 109.6 ?
C4 C1 H1B . . 109.2 ?
C4 C1 H1C . . 109.5 ?
H1B C1 H1A . . 109.5 ?
H1C C1 H1A . . 109.5 ?
H1C C1 H1B . . 109.5 ?
C4 C2 H2A . . 109.4 ?
C4 C2 H2B . . 109.4 ?
C4 C2 H2C . . 109.6 ?
H2B C2 H2A . . 109.5 ?
H2C C2 H2A . . 109.5 ?
H2C C2 H2B . . 109.5 ?
C4 C3 H3A . . 109.5 ?
C4 C3 H3B . . 109.5 ?
C4 C3 H3C . . 109.5 ?
H3B C3 H3A . . 109.5 ?
H3C C3 H3B . . 109.5 ?
H3C C3 H3A . . 109.5 ?
N1 C4 C1 . . 107.70(15) ?
N1 C4 C2 . . 107.08(15) ?
N1 C4 C3 . . 107.52(14) ?
C1 C4 C2 . . 111.37(16) ?
C1 C4 C3 . . 111.79(17) ?
C3 C4 C2 . . 111.14(15) ?

loop_
_geom_bond_atom_site_label_1
_geom_bond_atom_site_label_2
_geom_bond_site_symmetry_2
_geom_bond_distance
_geom_bond_publ_flag
P1 H1P . 1.278(19) ?
O1 P1 . 1.4958(12) yes
O2 P1 . 1.5708(15) yes
O2 H1O . 0.829(10) ?
O3 P1 . 1.5043(12) yes
N1 C4 . 1.516(2) ?
N1 H1N . 0.87(2) ?
N1 H2N . 0.94(2) ?
N1 H3N . 0.90(2) ?
C1 C4 . 1.517(3) ?
C1 H1A . 0.9600 ?
C1 H1B . 0.9600 ?
C1 H1C . 0.9599 ?
C2 C4 . 1.524(3) ?
C2 H2A . 0.9600 ?
C2 H2B . 0.9600 ?
C2 H2C . 0.9600 ?
C3 C4 . 1.521(2) ?
C3 H3A . 0.9600 ?
C3 H3B . 0.9600 ?
C3 H3C . 0.9600 ?

loop_
_geom_hbond_atom_site_label_D
_geom_hbond_atom_site_label_H
_geom_hbond_atom_site_label_A
_geom_hbond_site_symmetry_A
_geom_hbond_distance_DH
_geom_hbond_distance_HA
_geom_hbond_distance_DA
_geom_hbond_angle_DHA
_geom_hbond_publ_flag
N1 H3N O1 2_645 0.90(2) 1.93(2) 2.826(2) 173.1(18) yes
N1 H2N O3 1_545 0.94(2) 1.91(2) 2.8425(19) 174.7(17) yes
N1 H1N O1 . 0.87(2) 1.94(2) 2.806(2) 173.1(19) yes
O2 H1O O3 3_676 0.829(10) 1.808(10) 2.6339(17) 174(2) yes
